data_4338721
loop_
_publ_author_name
'Ziegler, Christopher J.'
'Chanawanno, Kullapa'
'Hasheminsasab, Abed'
'Zatsikha, Yuriy V.'
'Maligaspe, Eranda'
'Nemykin, Victor N.'

_publ_section_title
;
 Synthesis, Redox Properties, and Electronic Coupling in the Diferrocene
 Aza-dipyrromethene and azaBODIPY Donor-Acceptor Dyad with Direct
 Ferrocene-\a-Pyrrole Bond.
;
_journal_issue 9
_journal_name_full 'Inorganic chemistry'
_journal_page_first 4751
_journal_page_last 4755
_journal_paper_doi 10.1021/ic500526k
_journal_volume 53
_journal_year 2014
_chemical_formula_sum 'C40 H31 Fe2 N3'
_chemical_formula_weight 665.38
_chemical_name_systematic
; 
 ? 
;
_space_group_IT_number 14
_symmetry_cell_setting monoclinic
_symmetry_space_group_name_Hall '-P 2ybc'
_symmetry_space_group_name_H-M 'P 1 21/c 1'
_atom_sites_solution_hydrogens geom
_atom_sites_solution_primary direct
_atom_sites_solution_secondary difmap
_audit_creation_method SHELXL-97
_cell_angle_alpha 90.00
_cell_angle_beta 111.228(4)
_cell_angle_gamma 90.00
_cell_formula_units_Z 4
_cell_length_a 14.221(4)
_cell_length_b 15.845(5)
_cell_length_c 14.164(4)
_cell_measurement_reflns_used 2857
_cell_measurement_temperature 100(2)
_cell_measurement_theta_max 23.45
_cell_measurement_theta_min 2.16
_cell_volume 2975.0(15)
_computing_cell_refinement 'Bruker SAINT'
_computing_data_collection 'Bruker APEX2'
_computing_data_reduction 'Bruker SAINT'
_computing_molecular_graphics 'Bruker SHELXTL'
_computing_publication_material 'Bruker SHELXTL'
_computing_structure_refinement 'SHELXL-97 (Sheldrick, 2008)'
_computing_structure_solution 'SHELXS-97 (Sheldrick, 2008)'
_diffrn_ambient_temperature 100(2)
_diffrn_measured_fraction_theta_full 0.998
_diffrn_measured_fraction_theta_max 0.998
_diffrn_measurement_device_type 'Bruker APEX-II CCD'
_diffrn_measurement_method '\f and \w scans'
_diffrn_radiation_monochromator graphite
_diffrn_radiation_source 'fine-focus sealed tube'
_diffrn_radiation_type MoK\a
_diffrn_radiation_wavelength 0.71073
_diffrn_reflns_av_R_equivalents 0.0607
_diffrn_reflns_av_sigmaI/netI 0.0556
_diffrn_reflns_limit_h_max 16
_diffrn_reflns_limit_h_min -16
_diffrn_reflns_limit_k_max 18
_diffrn_reflns_limit_k_min -18
_diffrn_reflns_limit_l_max 16
_diffrn_reflns_limit_l_min -16
_diffrn_reflns_number 20852
_diffrn_reflns_theta_full 25.04
_diffrn_reflns_theta_max 25.04
_diffrn_reflns_theta_min 1.54
_exptl_absorpt_coefficient_mu 1.011
_exptl_absorpt_correction_T_max 0.9145
_exptl_absorpt_correction_T_min 0.8082
_exptl_absorpt_correction_type multi-scan
_exptl_absorpt_process_details SADABS
_exptl_crystal_colour black
_exptl_crystal_density_diffrn 1.486
_exptl_crystal_density_meas ?
_exptl_crystal_density_method 'not measured'
_exptl_crystal_description Plate
_exptl_crystal_F_000 1376
_exptl_crystal_size_max 0.22
_exptl_crystal_size_mid 0.13
_exptl_crystal_size_min 0.09
_refine_diff_density_max 0.568
_refine_diff_density_min -0.285
_refine_diff_density_rms 0.088
_refine_ls_extinction_method none
_refine_ls_goodness_of_fit_ref 1.006
_refine_ls_hydrogen_treatment constr
_refine_ls_matrix_type full
_refine_ls_number_parameters 406
_refine_ls_number_reflns 5244
_refine_ls_number_restraints 0
_refine_ls_restrained_S_all 1.006
_refine_ls_R_factor_all 0.0679
_refine_ls_R_factor_gt 0.0451
_refine_ls_shift/su_max 0.002
_refine_ls_shift/su_mean 0.000
_refine_ls_structure_factor_coef Fsqd
_refine_ls_weighting_details 'calc w=1/[\s^2^(Fo^2^)+(0.0625P)^2^+0.8642P] where P=(Fo^2^+2Fc^2^)/3'
_refine_ls_weighting_scheme calc
_refine_ls_wR_factor_gt 0.1042
_refine_ls_wR_factor_ref 0.1192
_reflns_number_gt 3942
_reflns_number_total 5244
_reflns_threshold_expression >2sigma(I)
_cod_data_source_file ic500526k_si_002.cif
_cod_data_source_block 3
_cod_depositor_comments
;
The following automatic conversions were performed:

'_symmetry_cell_setting' value 'Monoclinic' changed to 'monoclinic'
according to
/usr/data/users/saulius/crontab/automatic-downloads/current/ACS/lib/dictionaries/cif_core.dic
dictionary named 'cif_core.dic' version 2.4.2 from 2011-04-26.

Automatic conversion script
Id: cif_fix_values 2281 2013-09-26 08:29:07Z andrius 

The following automatic conversions were performed:

'_exptl_crystal_density_meas' value 'not measured' was changed to '?'
- the value is perceived as not measured.

Automatic conversion script
Id: cif_fix_values 3008 2015-01-20 13:52:24Z robertas 
;
_cod_original_cell_volume 2975.1(15)
_cod_original_sg_symbol_H-M P2(1)/c
_cod_database_code 4338721

loop_
_symmetry_equiv_pos_as_xyz
'x, y, z'
'-x, y+1/2, -z+1/2'
'-x, -y, -z'
'x, -y-1/2, z-1/2'

loop_
_atom_site_label
_atom_site_type_symbol
_atom_site_fract_x
_atom_site_fract_y
_atom_site_fract_z
_atom_site_U_iso_or_equiv
_atom_site_adp_type
_atom_site_occupancy
_atom_site_symmetry_multiplicity
_atom_site_calc_flag
_atom_site_refinement_flags
C1 C 0.9107(2) 0.7864(2) 1.0975(2) 0.0212(7) Uani 1 1 d .
C2 C 0.9958(2) 0.7343(2) 1.0991(2) 0.0211(7) Uani 1 1 d .
H2 H 1.0193 0.6859 1.1376 0.025 Uiso 1 1 calc R
C3 C 1.0343(2) 0.7702(2) 1.0336(2) 0.0218(7) Uani 1 1 d .
C4 C 0.9708(2) 0.8449(2) 0.9931(2) 0.0197(7) Uani 1 1 d .
C5 C 1.1205(3) 0.7410(2) 1.0083(3) 0.0231(8) Uani 1 1 d .
C6 C 1.1918(3) 0.6863(2) 1.0749(3) 0.0285(8) Uani 1 1 d .
H6 H 1.1855 0.6710 1.1358 0.034 Uiso 1 1 calc R
C7 C 1.2716(3) 0.6550(2) 1.0507(3) 0.0338(9) Uani 1 1 d .
H7 H 1.3169 0.6173 1.0943 0.041 Uiso 1 1 calc R
C8 C 1.2840(3) 0.6795(2) 0.9625(3) 0.0323(9) Uani 1 1 d .
H8 H 1.3378 0.6588 0.9468 0.039 Uiso 1 1 calc R
C9 C 1.2159(3) 0.7353(2) 0.8974(3) 0.0282(8) Uani 1 1 d .
H9 H 1.2251 0.7531 0.8388 0.034 Uiso 1 1 calc R
C10 C 1.1340(2) 0.7645(2) 0.9192(3) 0.0249(8) Uani 1 1 d .
H10 H 1.0875 0.8003 0.8738 0.030 Uiso 1 1 calc R
C11 C 0.8471(3) 0.7712(2) 1.1554(2) 0.0236(8) Uani 1 1 d .
C12 C 0.8597(2) 0.7053(2) 1.2278(2) 0.0243(8) Uani 1 1 d .
H12 H 0.9121 0.6663 1.2479 0.029 Uiso 1 1 calc R
C13 C 0.7788(3) 0.7096(2) 1.2636(3) 0.0274(8) Uani 1 1 d .
H13 H 0.7693 0.6745 1.3119 0.033 Uiso 1 1 calc R
C14 C 0.7155(3) 0.7763(2) 1.2132(3) 0.0277(8) Uani 1 1 d .
H14 H 0.6565 0.7923 1.2224 0.033 Uiso 1 1 calc R
C15 C 0.7557(3) 0.8154(2) 1.1463(3) 0.0239(8) Uani 1 1 d .
H15 H 0.7282 0.8611 1.1042 0.029 Uiso 1 1 calc R
C16 C 0.7123(3) 0.6496(2) 0.9676(3) 0.0335(9) Uani 1 1 d .
H16 H 0.7492 0.6690 0.9295 0.040 Uiso 1 1 calc R
C17 C 0.6192(3) 0.6834(2) 0.9663(3) 0.0369(10) Uani 1 1 d .
H17 H 0.5844 0.7286 0.9273 0.044 Uiso 1 1 calc R
C18 C 0.5886(3) 0.6354(2) 1.0354(3) 0.0341(9) Uani 1 1 d .
H18 H 0.5305 0.6439 1.0497 0.041 Uiso 1 1 calc R
C19 C 0.6625(3) 0.5724(2) 1.0784(3) 0.0320(9) Uani 1 1 d .
H19 H 0.6610 0.5322 1.1257 0.038 Uiso 1 1 calc R
C20 C 0.7391(3) 0.5812(2) 1.0371(3) 0.0314(9) Uani 1 1 d .
H20 H 0.7968 0.5481 1.0527 0.038 Uiso 1 1 calc R
C21 C 0.7916(2) 1.0528(2) 0.8556(2) 0.0204(7) Uani 1 1 d .
C22 C 0.8425(2) 1.0727(2) 0.7915(3) 0.0231(8) Uani 1 1 d .
H22 H 0.8246 1.1154 0.7432 0.028 Uiso 1 1 calc R
C23 C 0.9248(2) 1.0185(2) 0.8110(2) 0.0203(7) Uani 1 1 d .
C24 C 0.9224(2) 0.9629(2) 0.8889(2) 0.0202(7) Uani 1 1 d .
C25 C 0.9979(3) 1.0177(2) 0.7592(2) 0.0223(7) Uani 1 1 d .
C26 C 1.0919(2) 0.9781(2) 0.8011(2) 0.0224(8) Uani 1 1 d .
H26 H 1.1097 0.9519 0.8639 0.027 Uiso 1 1 calc R
C27 C 1.1585(3) 0.9774(2) 0.7502(3) 0.0257(8) Uani 1 1 d .
H27 H 1.2202 0.9498 0.7784 0.031 Uiso 1 1 calc R
C28 C 1.1340(3) 1.0177(2) 0.6571(3) 0.0268(8) Uani 1 1 d .
H28 H 1.1790 1.0172 0.6231 0.032 Uiso 1 1 calc R
C29 C 1.0426(3) 1.0585(2) 0.6156(3) 0.0286(8) Uani 1 1 d .
H29 H 1.0260 1.0862 0.5539 0.034 Uiso 1 1 calc R
C30 C 0.9753(3) 1.0580(2) 0.6663(3) 0.0253(8) Uani 1 1 d .
H30 H 0.9135 1.0852 0.6373 0.030 Uiso 1 1 calc R
C31 C 0.7057(2) 1.0942(2) 0.8676(3) 0.0249(8) Uani 1 1 d .
C32 C 0.6766(2) 1.0930(2) 0.9532(3) 0.0275(8) Uani 1 1 d .
H32 H 0.7082 1.0629 1.0126 0.033 Uiso 1 1 calc R
C33 C 0.5904(3) 1.1461(2) 0.9325(3) 0.0333(9) Uani 1 1 d .
H33 H 0.5567 1.1573 0.9765 0.040 Uiso 1 1 calc R
C34 C 0.5651(3) 1.1786(2) 0.8340(3) 0.0335(9) Uani 1 1 d .
H34 H 0.5117 1.2149 0.8016 0.040 Uiso 1 1 calc R
C35 C 0.6344(3) 1.1468(2) 0.7926(3) 0.0284(8) Uani 1 1 d .
H35 H 0.6341 1.1578 0.7280 0.034 Uiso 1 1 calc R
C36 C 0.5511(3) 0.9305(2) 0.7705(3) 0.0305(9) Uani 1 1 d .
H36 H 0.6022 0.9021 0.7573 0.037 Uiso 1 1 calc R
C37 C 0.5320(3) 0.9274(2) 0.8617(3) 0.0320(9) Uani 1 1 d .
H37 H 0.5685 0.8965 0.9191 0.038 Uiso 1 1 calc R
C38 C 0.4477(3) 0.9795(2) 0.8507(3) 0.0305(9) Uani 1 1 d .
H38 H 0.4192 0.9889 0.8994 0.037 Uiso 1 1 calc R
C39 C 0.4146(3) 1.0148(2) 0.7522(3) 0.0317(9) Uani 1 1 d .
H39 H 0.3603 1.0513 0.7249 0.038 Uiso 1 1 calc R
C40 C 0.4781(3) 0.9851(2) 0.7025(3) 0.0302(8) Uani 1 1 d .
H40 H 0.4731 0.9987 0.6370 0.036 Uiso 1 1 calc R
Fe1 Fe 0.72661(4) 0.69057(3) 1.10909(4) 0.02282(15) Uani 1 1 d .
Fe2 Fe 0.56015(4) 1.04908(3) 0.83137(4) 0.02344(16) Uani 1 1 d .
N1 N 0.8964(2) 0.85128(17) 1.0349(2) 0.0208(6) Uani 1 1 d .
N2 N 0.98370(19) 0.89719(17) 0.9269(2) 0.0200(6) Uani 1 1 d .
N3 N 0.8402(2) 0.98641(17) 0.9140(2) 0.0222(6) Uani 1 1 d .
H3 H 0.8226 0.9626 0.9596 0.027 Uiso 1 1 calc R

loop_
_atom_site_aniso_label
_atom_site_aniso_U_11
_atom_site_aniso_U_22
_atom_site_aniso_U_33
_atom_site_aniso_U_23
_atom_site_aniso_U_13
_atom_site_aniso_U_12
C1 0.0231(18) 0.0217(18) 0.0209(18) -0.0022(14) 0.0105(15) -0.0017(14)
C2 0.0228(18) 0.0202(18) 0.0208(18) 0.0031(14) 0.0084(15) 0.0026(14)
C3 0.0185(17) 0.0236(19) 0.0210(18) -0.0027(14) 0.0042(14) -0.0017(14)
C4 0.0204(18) 0.0221(18) 0.0168(17) -0.0030(14) 0.0069(14) -0.0038(14)
C5 0.0239(19) 0.0201(18) 0.0269(19) -0.0036(14) 0.0110(16) -0.0043(14)
C6 0.027(2) 0.030(2) 0.028(2) 0.0047(16) 0.0096(16) 0.0005(16)
C7 0.027(2) 0.033(2) 0.037(2) 0.0032(17) 0.0062(18) 0.0103(17)
C8 0.024(2) 0.036(2) 0.039(2) -0.0108(18) 0.0140(17) -0.0017(17)
C9 0.028(2) 0.031(2) 0.030(2) -0.0070(16) 0.0158(17) -0.0033(16)
C10 0.0194(18) 0.0242(19) 0.030(2) -0.0013(15) 0.0073(16) 0.0013(14)
C11 0.0234(18) 0.0271(19) 0.0197(18) -0.0002(14) 0.0069(15) 0.0000(15)
C12 0.0185(18) 0.030(2) 0.0227(18) 0.0031(15) 0.0059(15) 0.0005(15)
C13 0.029(2) 0.037(2) 0.0189(18) -0.0004(16) 0.0127(16) -0.0050(17)
C14 0.0236(19) 0.036(2) 0.028(2) -0.0061(16) 0.0145(16) 0.0000(16)
C15 0.0262(19) 0.0208(19) 0.0267(19) -0.0036(15) 0.0118(16) 0.0004(15)
C16 0.045(2) 0.033(2) 0.025(2) -0.0076(16) 0.0155(18) -0.0094(19)
C17 0.037(2) 0.035(2) 0.026(2) -0.0059(17) -0.0046(18) -0.0043(18)
C18 0.028(2) 0.038(2) 0.035(2) -0.0082(18) 0.0097(17) -0.0061(18)
C19 0.035(2) 0.028(2) 0.033(2) -0.0007(16) 0.0130(18) -0.0056(17)
C20 0.036(2) 0.027(2) 0.032(2) -0.0061(16) 0.0142(18) 0.0000(17)
C21 0.0172(17) 0.0187(18) 0.0246(18) -0.0015(14) 0.0068(14) -0.0012(14)
C22 0.0197(17) 0.0224(19) 0.0261(19) 0.0040(15) 0.0070(15) -0.0018(14)
C23 0.0214(18) 0.0188(18) 0.0205(17) -0.0019(14) 0.0072(14) -0.0030(14)
C24 0.0170(17) 0.0249(19) 0.0191(17) -0.0021(14) 0.0068(14) 0.0005(14)
C25 0.0254(19) 0.0198(18) 0.0238(18) -0.0021(14) 0.0113(15) -0.0041(15)
C26 0.0219(18) 0.0260(19) 0.0196(18) 0.0013(14) 0.0077(15) -0.0026(15)
C27 0.0204(18) 0.027(2) 0.030(2) -0.0006(15) 0.0097(16) 0.0016(15)
C28 0.027(2) 0.033(2) 0.027(2) 0.0000(16) 0.0172(16) -0.0047(16)
C29 0.033(2) 0.031(2) 0.0238(19) 0.0071(16) 0.0131(17) 0.0032(17)
C30 0.0243(19) 0.026(2) 0.0273(19) 0.0017(15) 0.0120(16) 0.0019(15)
C31 0.0221(18) 0.0246(19) 0.029(2) -0.0035(15) 0.0112(16) -0.0042(15)
C32 0.0218(18) 0.032(2) 0.028(2) -0.0043(16) 0.0088(16) -0.0040(16)
C33 0.027(2) 0.037(2) 0.040(2) -0.0109(18) 0.0179(18) -0.0056(17)
C34 0.024(2) 0.022(2) 0.055(3) -0.0011(18) 0.0160(19) 0.0013(16)
C35 0.0247(19) 0.024(2) 0.038(2) 0.0052(16) 0.0130(17) -0.0002(15)
C36 0.0232(19) 0.029(2) 0.040(2) -0.0081(17) 0.0120(17) -0.0014(16)
C37 0.030(2) 0.028(2) 0.040(2) 0.0050(17) 0.0149(18) -0.0041(16)
C38 0.0234(19) 0.036(2) 0.036(2) -0.0033(17) 0.0166(17) -0.0086(16)
C39 0.0182(18) 0.034(2) 0.042(2) -0.0007(18) 0.0094(17) -0.0041(16)
C40 0.025(2) 0.036(2) 0.029(2) -0.0022(17) 0.0087(16) -0.0065(17)
Fe1 0.0224(3) 0.0256(3) 0.0222(3) 0.0005(2) 0.0101(2) -0.0001(2)
Fe2 0.0188(3) 0.0256(3) 0.0276(3) -0.0009(2) 0.0104(2) -0.0007(2)
N1 0.0200(15) 0.0228(15) 0.0221(15) -0.0028(12) 0.0107(12) -0.0033(12)
N2 0.0193(14) 0.0209(15) 0.0208(15) -0.0016(12) 0.0083(12) -0.0006(12)
N3 0.0228(15) 0.0260(16) 0.0202(15) 0.0013(12) 0.0106(12) -0.0010(12)

loop_
_atom_type_symbol
_atom_type_description
_atom_type_scat_dispersion_real
_atom_type_scat_dispersion_imag
_atom_type_scat_source
C C 0.0033 0.0016 'International Tables Vol C Tables 4.2.6.8 and 6.1.1.4'
H H 0.0000 0.0000 'International Tables Vol C Tables 4.2.6.8 and 6.1.1.4'
N N 0.0061 0.0033 'International Tables Vol C Tables 4.2.6.8 and 6.1.1.4'
Fe Fe 0.3463 0.8444 'International Tables Vol C Tables 4.2.6.8 and 6.1.1.4'

loop_
_geom_angle_atom_site_label_1
_geom_angle_atom_site_label_2
_geom_angle_atom_site_label_3
_geom_angle
N1 C1 C11 122.3(3)
N1 C1 C2 112.0(3)
C11 C1 C2 125.7(3)
C3 C2 C1 106.8(3)
C3 C2 H2 126.6
C1 C2 H2 126.6
C2 C3 C5 127.7(3)
C2 C3 C4 105.1(3)
C5 C3 C4 127.2(3)
N2 C4 N1 125.7(3)
N2 C4 C3 124.1(3)
N1 C4 C3 110.2(3)
C10 C5 C6 118.0(3)
C10 C5 C3 122.4(3)
C6 C5 C3 119.5(3)
C7 C6 C5 120.6(3)
C7 C6 H6 119.7
C5 C6 H6 119.7
C8 C7 C6 120.4(3)
C8 C7 H7 119.8
C6 C7 H7 119.8
C7 C8 C9 119.6(3)
C7 C8 H8 120.2
C9 C8 H8 120.2
C8 C9 C10 120.4(3)
C8 C9 H9 119.8
C10 C9 H9 119.8
C9 C10 C5 120.9(3)
C9 C10 H10 119.5
C5 C10 H10 119.5
C12 C11 C15 107.2(3)
C12 C11 C1 126.0(3)
C15 C11 C1 126.8(3)
C12 C11 Fe1 69.32(19)
C15 C11 Fe1 69.59(19)
C1 C11 Fe1 123.1(2)
C13 C12 C11 108.3(3)
C13 C12 Fe1 70.66(19)
C11 C12 Fe1 69.76(19)
C13 C12 H12 125.9
C11 C12 H12 125.9
Fe1 C12 H12 125.3
C14 C13 C12 108.0(3)
C14 C13 Fe1 69.71(19)
C12 C13 Fe1 68.91(19)
C14 C13 H13 126.0
C12 C13 H13 126.0
Fe1 C13 H13 126.9
C13 C14 C15 109.2(3)
C13 C14 Fe1 70.4(2)
C15 C14 Fe1 69.71(19)
C13 C14 H14 125.4
C15 C14 H14 125.4
Fe1 C14 H14 126.1
C14 C15 C11 107.3(3)
C14 C15 Fe1 70.0(2)
C11 C15 Fe1 69.24(19)
C14 C15 H15 126.3
C11 C15 H15 126.3
Fe1 C15 H15 126.0
C20 C16 C17 108.1(3)
C20 C16 Fe1 69.9(2)
C17 C16 Fe1 69.8(2)
C20 C16 H16 125.9
C17 C16 H16 125.9
Fe1 C16 H16 125.9
C16 C17 C18 107.7(3)
C16 C17 Fe1 69.5(2)
C18 C17 Fe1 69.9(2)
C16 C17 H17 126.1
C18 C17 H17 126.1
Fe1 C17 H17 126.1
C19 C18 C17 108.0(3)
C19 C18 Fe1 70.0(2)
C17 C18 Fe1 69.5(2)
C19 C18 H18 126.0
C17 C18 H18 126.0
Fe1 C18 H18 126.0
C18 C19 C20 108.3(3)
C18 C19 Fe1 69.7(2)
C20 C19 Fe1 69.5(2)
C18 C19 H19 125.9
C20 C19 H19 125.9
Fe1 C19 H19 126.5
C19 C20 C16 107.9(3)
C19 C20 Fe1 70.1(2)
C16 C20 Fe1 69.5(2)
C19 C20 H20 126.0
C16 C20 H20 126.0
Fe1 C20 H20 125.9
N3 C21 C22 107.7(3)
N3 C21 C31 122.8(3)
C22 C21 C31 129.5(3)
C21 C22 C23 109.2(3)
C21 C22 H22 125.4
C23 C22 H22 125.4
C22 C23 C24 106.3(3)
C22 C23 C25 126.7(3)
C24 C23 C25 126.9(3)
N2 C24 N3 126.2(3)
N2 C24 C23 126.8(3)
N3 C24 C23 106.9(3)
C30 C25 C26 117.7(3)
C30 C25 C23 120.3(3)
C26 C25 C23 122.0(3)
C27 C26 C25 120.8(3)
C27 C26 H26 119.6
C25 C26 H26 119.6
C26 C27 C28 120.5(3)
C26 C27 H27 119.8
C28 C27 H27 119.8
C29 C28 C27 119.5(3)
C29 C28 H28 120.2
C27 C28 H28 120.2
C28 C29 C30 119.9(3)
C28 C29 H29 120.1
C30 C29 H29 120.1
C29 C30 C25 121.6(3)
C29 C30 H30 119.2
C25 C30 H30 119.2
C32 C31 C35 107.1(3)
C32 C31 C21 127.9(3)
C35 C31 C21 125.0(3)
C32 C31 Fe2 68.42(19)
C35 C31 Fe2 69.10(19)
C21 C31 Fe2 128.6(2)
C31 C32 C33 108.2(3)
C31 C32 Fe2 71.2(2)
C33 C32 Fe2 69.6(2)
C31 C32 H32 125.9
C33 C32 H32 125.9
Fe2 C32 H32 124.8
C34 C33 C32 108.2(3)
C34 C33 Fe2 70.5(2)
C32 C33 Fe2 69.3(2)
C34 C33 H33 125.9
C32 C33 H33 125.9
Fe2 C33 H33 125.9
C33 C34 C35 108.4(3)
C33 C34 Fe2 69.3(2)
C35 C34 Fe2 70.1(2)
C33 C34 H34 125.8
C35 C34 H34 125.8
Fe2 C34 H34 126.3
C34 C35 C31 108.2(3)
C34 C35 Fe2 69.8(2)
C31 C35 Fe2 70.09(19)
C34 C35 H35 125.9
C31 C35 H35 125.9
Fe2 C35 H35 125.8
C37 C36 C40 107.8(3)
C37 C36 Fe2 69.6(2)
C40 C36 Fe2 69.4(2)
C37 C36 H36 126.1
C40 C36 H36 126.1
Fe2 C36 H36 126.4
C36 C37 C38 108.2(3)
C36 C37 Fe2 70.0(2)
C38 C37 Fe2 69.5(2)
C36 C37 H37 125.9
C38 C37 H37 125.9
Fe2 C37 H37 126.2
C39 C38 C37 107.7(3)
C39 C38 Fe2 69.6(2)
C37 C38 Fe2 69.9(2)
C39 C38 H38 126.1
C37 C38 H38 126.1
Fe2 C38 H38 125.9
C40 C39 C38 108.4(3)
C40 C39 Fe2 70.0(2)
C38 C39 Fe2 69.8(2)
C40 C39 H39 125.8
C38 C39 H39 125.8
Fe2 C39 H39 126.0
C39 C40 C36 107.8(3)
C39 C40 Fe2 69.5(2)
C36 C40 Fe2 69.9(2)
C39 C40 H40 126.1
C36 C40 H40 126.1
Fe2 C40 H40 126.0
C12 Fe1 C11 40.92(13)
C12 Fe1 C16 125.26(15)
C11 Fe1 C16 106.69(14)
C12 Fe1 C17 163.25(15)
C11 Fe1 C17 126.15(15)
C16 Fe1 C17 40.65(15)
C12 Fe1 C15 68.70(14)
C11 Fe1 C15 41.17(13)
C16 Fe1 C15 119.82(15)
C17 Fe1 C15 108.45(15)
C12 Fe1 C20 106.56(15)
C11 Fe1 C20 118.28(14)
C16 Fe1 C20 40.55(14)
C17 Fe1 C20 68.28(15)
C15 Fe1 C20 153.78(14)
C12 Fe1 C14 67.79(14)
C11 Fe1 C14 68.25(14)
C16 Fe1 C14 155.17(15)
C17 Fe1 C14 121.47(15)
C15 Fe1 C14 40.32(13)
C20 Fe1 C14 163.67(15)
C12 Fe1 C18 153.95(15)
C11 Fe1 C18 164.50(14)
C16 Fe1 C18 68.22(16)
C17 Fe1 C18 40.63(15)
C15 Fe1 C18 127.44(15)
C20 Fe1 C18 68.08(15)
C14 Fe1 C18 109.82(15)
C12 Fe1 C19 119.09(15)
C11 Fe1 C19 153.03(14)
C16 Fe1 C19 67.99(15)
C17 Fe1 C19 68.04(16)
C15 Fe1 C19 164.66(14)
C20 Fe1 C19 40.39(14)
C14 Fe1 C19 127.61(15)
C18 Fe1 C19 40.30(14)
C12 Fe1 C13 40.44(13)
C11 Fe1 C13 68.31(14)
C16 Fe1 C13 162.93(15)
C17 Fe1 C13 155.28(16)
C15 Fe1 C13 67.93(14)
C20 Fe1 C13 126.08(15)
C14 Fe1 C13 39.88(14)
C18 Fe1 C13 120.80(15)
C19 Fe1 C13 108.60(15)
C32 Fe2 C33 41.05(14)
C32 Fe2 C39 155.59(14)
C33 Fe2 C39 120.08(15)
C32 Fe2 C38 120.55(15)
C33 Fe2 C38 106.82(15)
C39 Fe2 C38 40.59(14)
C32 Fe2 C40 162.48(14)
C33 Fe2 C40 155.30(15)
C39 Fe2 C40 40.46(14)
C38 Fe2 C40 68.29(15)
C32 Fe2 C37 107.78(15)
C33 Fe2 C37 124.80(16)
C39 Fe2 C37 68.12(15)
C38 Fe2 C37 40.59(14)
C40 Fe2 C37 68.19(15)
C32 Fe2 C36 125.31(14)
C33 Fe2 C36 162.05(16)
C39 Fe2 C36 68.15(15)
C38 Fe2 C36 68.20(14)
C40 Fe2 C36 40.70(14)
C37 Fe2 C36 40.37(14)
C32 Fe2 C34 68.32(15)
C33 Fe2 C34 40.19(15)
C39 Fe2 C34 107.31(15)
C38 Fe2 C34 124.09(15)
C40 Fe2 C34 121.10(16)
C37 Fe2 C34 161.07(15)
C36 Fe2 C34 156.84(16)
C32 Fe2 C35 68.27(15)
C33 Fe2 C35 67.78(15)
C39 Fe2 C35 124.82(15)
C38 Fe2 C35 160.92(14)
C40 Fe2 C35 108.49(15)
C37 Fe2 C35 157.43(14)
C36 Fe2 C35 122.49(15)
C34 Fe2 C35 40.13(14)
C32 Fe2 C31 40.33(13)
C33 Fe2 C31 68.16(14)
C39 Fe2 C31 162.36(14)
C38 Fe2 C31 156.15(15)
C40 Fe2 C31 126.06(14)
C37 Fe2 C31 121.80(14)
C36 Fe2 C31 108.98(14)
C34 Fe2 C31 68.06(14)
C35 Fe2 C31 40.81(13)
C1 N1 C4 105.9(3)
C4 N2 C24 122.6(3)
C21 N3 C24 109.9(3)
C21 N3 H3 125.0
C24 N3 H3 125.0

loop_
_geom_bond_atom_site_label_1
_geom_bond_atom_site_label_2
_geom_bond_distance
C1 N1 1.324(4)
C1 C11 1.444(5)
C1 C2 1.459(4)
C2 C3 1.361(4)
C2 H2 0.9300
C3 C5 1.470(5)
C3 C4 1.474(5)
C4 N2 1.312(4)
C4 N1 1.391(4)
C5 C10 1.395(5)
C5 C6 1.405(5)
C6 C7 1.391(5)
C6 H6 0.9300
C7 C8 1.380(5)
C7 H7 0.9300
C8 C9 1.386(5)
C8 H8 0.9300
C9 C10 1.388(5)
C9 H9 0.9300
C10 H10 0.9300
C11 C12 1.428(5)
C11 C15 1.440(5)
C11 Fe1 2.045(3)
C12 C13 1.418(5)
C12 Fe1 2.040(3)
C12 H12 0.9300
C13 C14 1.404(5)
C13 Fe1 2.063(3)
C13 H13 0.9300
C14 C15 1.414(5)
C14 Fe1 2.053(3)
C14 H14 0.9300
C15 Fe1 2.050(3)
C15 H15 0.9300
C16 C20 1.419(5)
C16 C17 1.422(5)
C16 Fe1 2.046(4)
C16 H16 0.9300
C17 C18 1.425(5)
C17 Fe1 2.050(4)
C17 H17 0.9300
C18 C19 1.417(5)
C18 Fe1 2.054(4)
C18 H18 0.9300
C19 C20 1.418(5)
C19 Fe1 2.059(4)
C19 H19 0.9300
C20 Fe1 2.051(4)
C20 H20 0.9300
C21 N3 1.362(4)
C21 C22 1.386(4)
C21 C31 1.450(4)
C22 C23 1.396(4)
C22 H22 0.9300
C23 C24 1.422(4)
C23 C25 1.474(4)
C24 N2 1.339(4)
C24 N3 1.390(4)
C25 C30 1.392(5)
C25 C26 1.399(5)
C26 C27 1.384(5)
C26 H26 0.9300
C27 C28 1.391(5)
C27 H27 0.9300
C28 C29 1.378(5)
C28 H28 0.9300
C29 C30 1.389(5)
C29 H29 0.9300
C30 H30 0.9300
C31 C32 1.415(5)
C31 C35 1.439(5)
C31 Fe2 2.071(3)
C32 C33 1.428(5)
C32 Fe2 2.034(3)
C32 H32 0.9300
C33 C34 1.406(5)
C33 Fe2 2.038(4)
C33 H33 0.9300
C34 C35 1.410(5)
C34 Fe2 2.053(4)
C34 H34 0.9300
C35 Fe2 2.057(3)
C35 H35 0.9300
C36 C37 1.414(5)
C36 C40 1.424(5)
C36 Fe2 2.051(4)
C36 H36 0.9300
C37 C38 1.418(5)
C37 Fe2 2.046(4)
C37 H37 0.9300
C38 C39 1.415(5)
C38 Fe2 2.041(3)
C38 H38 0.9300
C39 C40 1.412(5)
C39 Fe2 2.038(4)
C39 H39 0.9300
C40 Fe2 2.044(4)
C40 H40 0.9300
N3 H3 0.8600
